data_1543293
loop_
_publ_author_name
'Rimoldi, Martino'
'Nakamura, Akitake'
'Vermeulen, Nicolaas A.'
'Henkelis, James J.'
'Blackburn, Anthea K.'
'Hupp, Joseph T.'
'Stoddart, J. Fraser'
'Farha, Omar K.'

_publ_section_title
;
 A metal--organic framework immobilised iridium pincer complex
;
_journal_issue 8
_journal_name_full 'Chem. Sci.'
_journal_page_first 4980
_journal_paper_doi 10.1039/C6SC01376G
_journal_volume 7
_journal_year 2016
_chemical_formula_moiety 'C22 H38 Cl Ir O3 P2'
_chemical_formula_sum 'C22 H38 Cl Ir O3 P2'
_chemical_formula_weight 640.11
_space_group_crystal_system monoclinic
_space_group_IT_number 14
_space_group_name_Hall '-P 2yn'
_space_group_name_H-M_alt 'P 1 21/n 1'
_symmetry_space_group_name_Hall '-P 2yn'
_symmetry_space_group_name_H-M 'P 1 21/n 1'
_atom_sites_solution_hydrogens geom
_atom_sites_solution_primary direct
_audit_creation_date 2016-02-13
_audit_creation_method
;
Olex2 1.2
(compiled Jan 19 2015 12:28:14 for OlexSys, GUI svn.r4998)
;
_audit_update_record
;
2016-03-14 deposited with the CCDC.
2016-05-10 downloaded from the CCDC.
;
_cell_angle_alpha 90
_cell_angle_beta 106.852(2)
_cell_angle_gamma 90
_cell_formula_units_Z 4
_cell_length_a 9.8099(3)
_cell_length_b 20.1079(5)
_cell_length_c 13.9635(4)
_cell_measurement_reflns_used 9893
_cell_measurement_temperature 100(2)
_cell_measurement_theta_max 67.573
_cell_measurement_theta_min 4.397
_cell_volume 2636.11(13)
_computing_cell_refinement 'SAINT V7.23A (Bruker, 2005)'
_computing_data_collection 'APEX2 V2.1-4 (Bruker, 2007)'
_computing_data_reduction 'Bruker SAINT'
_computing_molecular_graphics 'Olex2 (Dolomanov et al., 2009)'
_computing_publication_material 'Olex2 (Dolomanov et al., 2009)'
_computing_structure_refinement 'ShelXL (Sheldrick, 2008)'
_computing_structure_solution 'XT (Sheldrick, 2015)'
_diffrn_ambient_temperature 99.99
_diffrn_detector_area_resol_mean 8
_diffrn_measured_fraction_theta_full 0.981
_diffrn_measured_fraction_theta_max 0.981
_diffrn_measurement_device_type 'Bruker SMART APEX CCD area detector'
_diffrn_measurement_method '\w and \f scans'
_diffrn_radiation_monochromator 'Quazar optics'
_diffrn_radiation_type CuK\a
_diffrn_radiation_wavelength 1.54178
_diffrn_reflns_av_R_equivalents 0.0259
_diffrn_reflns_av_unetI/netI 0.0194
_diffrn_reflns_Laue_measured_fraction_full 0.981
_diffrn_reflns_Laue_measured_fraction_max 0.981
_diffrn_reflns_limit_h_max 10
_diffrn_reflns_limit_h_min -11
_diffrn_reflns_limit_k_max 24
_diffrn_reflns_limit_k_min -23
_diffrn_reflns_limit_l_max 16
_diffrn_reflns_limit_l_min -16
_diffrn_reflns_number 21915
_diffrn_reflns_point_group_measured_fraction_full 0.981
_diffrn_reflns_point_group_measured_fraction_max 0.981
_diffrn_reflns_theta_full 67.605
_diffrn_reflns_theta_max 67.605
_diffrn_reflns_theta_min 3.972
_diffrn_source 'sealed tube'
_exptl_absorpt_coefficient_mu 12.035
_exptl_absorpt_correction_T_max 0.7530
_exptl_absorpt_correction_T_min 0.5804
_exptl_absorpt_correction_type multi-scan
_exptl_absorpt_process_details
;
SADABS-2012/1 (Bruker,2012) was used for absorption correction.
wR2(int) was 0.0572 before and 0.0387 after correction.
The Ratio of minimum to maximum transmission is 0.7708.
The \l/2 correction factor is 0.0015.
;
_exptl_crystal_colour red
_exptl_crystal_colour_primary red
_exptl_crystal_density_diffrn 1.613
_exptl_crystal_description needle
_exptl_crystal_F_000 1272
_exptl_crystal_recrystallization_method 'Re-crystallisation from solvent'
_exptl_crystal_size_max 0.088
_exptl_crystal_size_mid 0.042
_exptl_crystal_size_min 0.021
_refine_diff_density_max 2.243
_refine_diff_density_min -2.417
_refine_diff_density_rms 0.178
_refine_ls_extinction_method none
_refine_ls_goodness_of_fit_ref 1.223
_refine_ls_hydrogen_treatment constr
_refine_ls_matrix_type full
_refine_ls_number_parameters 323
_refine_ls_number_reflns 4681
_refine_ls_number_restraints 441
_refine_ls_restrained_S_all 1.238
_refine_ls_R_factor_all 0.0728
_refine_ls_R_factor_gt 0.0711
_refine_ls_shift/su_max 0.001
_refine_ls_shift/su_mean 0.000
_refine_ls_structure_factor_coef Fsqd
_refine_ls_weighting_details 'w=1/[\s^2^(Fo^2^)+54.8753P] where P=(Fo^2^+2Fc^2^)/3'
_refine_ls_weighting_scheme calc
_refine_ls_wR_factor_gt 0.1429
_refine_ls_wR_factor_ref 0.1437
_reflns_Friedel_coverage 0.000
_reflns_number_gt 4512
_reflns_number_total 4681
_reflns_threshold_expression 'I > 2\s(I)'
_cod_data_source_file c6sc01376g2.cif
_cod_data_source_block p21-n
_cod_depositor_comments 'Adding full bibliography for 1543293.cif.'
_cod_database_code 1543293
_shelx_space_group_comment
;
The symmetry employed for this shelxl refinement is uniquely defined
by the following loop, which should always be used as a source of
symmetry information in preference to the above space-group names.
They are only intended as comments.
;
_shelx_estimated_absorpt_t_max 0.786
_shelx_estimated_absorpt_t_min 0.417
_olex2_refinement_description
;
1. Fixed Uiso
 At 1.2 times of:
  All C(H) groups, All C(H,H) groups
 At 1.5 times of:
  All C(H,H,H) groups, All O(H) groups
2. Restrained distances
 C20-C19A = C19B-C11
 1.55 with sigma of 0.01
 C17-C15 \\sim C16-C15 \\sim C18-C15 \\sim C21-C20 \\sim C20-C13B \\sim
C22A-C20 \\sim C20-C14A \\sim C12-
 C11 \\sim C14-C11 \\sim C13A-C11 \\sim C8-C7 \\sim C7-C10 \\sim C9-C7
 with sigma of 0.02
 C22B-C11 \\sim C14-C11
 with sigma of 0.02
 C21-C13B \\sim C13B-C14A
 with sigma of 0.02
 C21-C22A \\sim C12-C22B
 with sigma of 0.02
 C12-C13A \\sim C13A-C14
 with sigma of 0.02
3. Rigid body (RIGU) restrains
 All non-hydrogen atoms
 with sigma for 1-2 distances of 0.004 and sigma for 1-3 distances of 0.004
4. Others
 Sof(Cl1A)=Sof(C13B)=Sof(H13D)=Sof(H13E)=Sof(H13F)=Sof(C14A)=Sof(H14D)=
 Sof(H14E)=Sof(H14F)=Sof(C19B)=Sof(H19C)=Sof(H19D)=Sof(C22B)=Sof(H22D)=
 Sof(H22E)=Sof(H22F)=1-FVAR(1)
 Sof(Cl1)=Sof(C13A)=Sof(H13A)=Sof(H13B)=Sof(H13C)=Sof(C14)=Sof(H14A)=Sof(H14B)=
 Sof(H14C)=Sof(C19A)=Sof(H19A)=Sof(H19B)=Sof(C22A)=Sof(H22A)=Sof(H22B)=
 Sof(H22C)=FVAR(1)
5.a Secondary CH2 refined with riding coordinates:
 C19A(H19A,H19B), C19B(H19C,H19D)
5.b Aromatic/amide H refined with riding coordinates:
 C2(H2), C3(H3)
5.c Idealised Me refined as rotating group:
 C8(H8A,H8B,H8C), C9(H9A,H9B,H9C), C10(H10A,H10B,H10C), C12(H12A,H12B,H12C),
 C13A(H13A,H13B,H13C), C13B(H13D,H13E,H13F), C14(H14A,H14B,H14C), C14A(H14D,
 H14E,H14F), C16(H16A,H16B,H16C), C17(H17A,H17B,H17C), C18(H18A,H18B,H18C),
 C21(H21A,H21B,H21C), C22A(H22A,H22B,H22C), C22B(H22D,H22E,H22F)
5.d Idealised tetrahedral OH refined as rotating group:
 O1(H1)
;
_olex2_submission_special_instructions 'No special instructions were received'

loop_
_space_group_symop_operation_xyz
'x, y, z'
'-x+1/2, y+1/2, -z+1/2'
'-x, -y, -z'
'x-1/2, -y-1/2, z-1/2'

loop_
_atom_site_label
_atom_site_type_symbol
_atom_site_fract_x
_atom_site_fract_y
_atom_site_fract_z
_atom_site_U_iso_or_equiv
_atom_site_adp_type
_atom_site_occupancy
_atom_site_site_symmetry_order
_atom_site_calc_flag
_atom_site_refinement_flags_posn
_atom_site_refinement_flags_adp
_atom_site_refinement_flags_occupancy
_atom_site_disorder_assembly
_atom_site_disorder_group
Ir1 Ir 0.62814(6) 0.76260(2) 0.01575(4) 0.04348(18) Uani 1 1 d . U . . .
Cl1 Cl 0.5498(13) 0.8330(3) 0.1301(8) 0.063(3) Uani 0.629(13) 1 d . U P A 1
Cl1A Cl 0.4750(12) 0.8339(5) 0.0914(8) 0.032(2) Uani 0.371(13) 1 d . U P A 2
P1 P 0.5377(3) 0.66170(13) 0.0399(2) 0.0387(7) Uani 1 1 d . U . . .
P2 P 0.7578(4) 0.83952(13) -0.0384(2) 0.0401(7) Uani 1 1 d . U . . .
O1 O 0.8902(9) 0.5845(3) -0.2447(6) 0.0402(18) Uani 1 1 d . U . . .
H1 H 0.9637 0.5660 -0.2082 0.060 Uiso 1 1 calc GR . . . .
O2 O 0.5979(10) 0.6096(3) -0.0297(6) 0.050(2) Uani 1 1 d . U . . .
O3 O 0.8322(9) 0.7987(3) -0.1129(6) 0.0412(18) Uani 1 1 d . U . . .
C1 C 0.8341(11) 0.6258(5) -0.1875(7) 0.032(2) Uani 1 1 d . U . . .
C2 C 0.7464(12) 0.5968(5) -0.1372(8) 0.038(3) Uani 1 1 d . U . . .
H2 H 0.7289 0.5503 -0.1409 0.045 Uiso 1 1 calc R . . . .
C3 C 0.8646(11) 0.6931(5) -0.1794(7) 0.028(2) Uani 1 1 d . U . . .
H3 H 0.9265 0.7126 -0.2127 0.034 Uiso 1 1 calc R . . . .
C4 C 0.6850(13) 0.6379(5) -0.0812(8) 0.038(3) Uani 1 1 d . U . . .
C5 C 0.8019(12) 0.7311(5) -0.1213(7) 0.033(2) Uani 1 1 d . U . . .
C6 C 0.7127(13) 0.7059(5) -0.0698(8) 0.039(2) Uani 1 1 d . U . . .
C7 C 0.5759(12) 0.6150(5) 0.1586(8) 0.048(2) Uani 1 1 d D U . . .
C8 C 0.5479(16) 0.6605(6) 0.2377(9) 0.057(3) Uani 1 1 d D U . . .
H8A H 0.6044 0.7012 0.2424 0.085 Uiso 1 1 calc GR . . . .
H8B H 0.5746 0.6377 0.3025 0.085 Uiso 1 1 calc GR . . . .
H8C H 0.4464 0.6719 0.2191 0.085 Uiso 1 1 calc GR . . . .
C9 C 0.7335(15) 0.5981(9) 0.1882(14) 0.087(4) Uani 1 1 d D U . . .
H9A H 0.7531 0.5692 0.1372 0.130 Uiso 1 1 calc GR . . . .
H9B H 0.7599 0.5750 0.2528 0.130 Uiso 1 1 calc GR . . . .
H9C H 0.7893 0.6391 0.1937 0.130 Uiso 1 1 calc GR . . . .
C10 C 0.4920(16) 0.5503(6) 0.1491(10) 0.062(3) Uani 1 1 d D U . . .
H10A H 0.3898 0.5602 0.1282 0.093 Uiso 1 1 calc GR . . . .
H10B H 0.5174 0.5275 0.2139 0.093 Uiso 1 1 calc GR . . . .
H10C H 0.5150 0.5217 0.0991 0.093 Uiso 1 1 calc GR . . . .
C11 C 0.3467(16) 0.6627(7) -0.0252(10) 0.074(3) Uani 1 1 d D U . . .
C12 C 0.2563(16) 0.6899(9) 0.0367(10) 0.081(4) Uani 1 1 d D U . . .
H12A H 0.2771 0.6655 0.1000 0.121 Uiso 1 1 calc GR . . . .
H12B H 0.1554 0.6846 -0.0001 0.121 Uiso 1 1 calc GR . . . .
H12C H 0.2777 0.7371 0.0503 0.121 Uiso 1 1 calc GR . . . .
C13A C 0.309(3) 0.7070(10) -0.1167(13) 0.069(5) Uani 0.629(13) 1 d D U P A 1
H13A H 0.3808 0.7420 -0.1087 0.104 Uiso 0.629(13) 1 calc GR . P A 1
H13B H 0.2154 0.7274 -0.1245 0.104 Uiso 0.629(13) 1 calc GR . P A 1
H13C H 0.3054 0.6804 -0.1761 0.104 Uiso 0.629(13) 1 calc GR . P A 1
C13B C 0.972(4) 0.7912(14) 0.148(2) 0.060(7) Uani 0.371(13) 1 d D U P A 2
H13D H 0.9042 0.7713 0.1794 0.090 Uiso 0.371(13) 1 calc GR . P A 2
H13E H 1.0521 0.8102 0.1997 0.090 Uiso 0.371(13) 1 calc GR . P A 2
H13F H 1.0067 0.7569 0.1110 0.090 Uiso 0.371(13) 1 calc GR . P A 2
C14 C 0.284(2) 0.5947(8) -0.0699(15) 0.056(5) Uani 0.629(13) 1 d D U P A 1
H14A H 0.3342 0.5790 -0.1168 0.084 Uiso 0.629(13) 1 calc GR . P A 1
H14B H 0.1823 0.6000 -0.1053 0.084 Uiso 0.629(13) 1 calc GR . P A 1
H14C H 0.2952 0.5622 -0.0158 0.084 Uiso 0.629(13) 1 calc GR . P A 1
C14A C 1.024(3) 0.8739(17) 0.041(3) 0.074(7) Uani 0.371(13) 1 d D U P A 2
H14D H 1.0514 0.8415 -0.0027 0.111 Uiso 0.371(13) 1 calc GR . P A 2
H14E H 1.1062 0.8830 0.0990 0.111 Uiso 0.371(13) 1 calc GR . P A 2
H14F H 0.9932 0.9152 0.0037 0.111 Uiso 0.371(13) 1 calc GR . P A 2
C15 C 0.7019(12) 0.9163(5) -0.1110(8) 0.047(3) Uani 1 1 d D U . . .
C16 C 0.6119(16) 0.9577(7) -0.0607(11) 0.063(4) Uani 1 1 d D U . . .
H16A H 0.5295 0.9316 -0.0564 0.095 Uiso 1 1 calc GR . . . .
H16B H 0.5789 0.9980 -0.1002 0.095 Uiso 1 1 calc GR . . . .
H16C H 0.6695 0.9702 0.0067 0.095 Uiso 1 1 calc GR . . . .
C17 C 0.8303(14) 0.9562(6) -0.1197(11) 0.061(3) Uani 1 1 d D U . . .
H17A H 0.8895 0.9686 -0.0527 0.091 Uiso 1 1 calc GR . . . .
H17B H 0.7973 0.9964 -0.1592 0.091 Uiso 1 1 calc GR . . . .
H17C H 0.8863 0.9290 -0.1527 0.091 Uiso 1 1 calc GR . . . .
C18 C 0.6122(16) 0.8966(9) -0.2160(10) 0.081(4) Uani 1 1 d D U . . .
H18A H 0.6743 0.8781 -0.2531 0.121 Uiso 1 1 calc GR . . . .
H18B H 0.5630 0.9359 -0.2511 0.121 Uiso 1 1 calc GR . . . .
H18C H 0.5419 0.8631 -0.2112 0.121 Uiso 1 1 calc GR . . . .
C19A C 0.822(2) 0.7811(8) 0.1049(16) 0.062(4) Uani 0.629(13) 1 d D U P A 1
H19A H 0.8156 0.7866 0.1740 0.075 Uiso 0.629(13) 1 calc R . P A 1
H19B H 0.8824 0.7418 0.1046 0.075 Uiso 0.629(13) 1 calc R . P A 1
C19B C 0.430(4) 0.7221(14) -0.054(3) 0.073(5) Uani 0.371(13) 1 d D U P A 2
H19C H 0.3636 0.7602 -0.0627 0.087 Uiso 0.371(13) 1 calc R . P A 2
H19D H 0.4341 0.7110 -0.1224 0.087 Uiso 0.371(13) 1 calc R . P A 2
C20 C 0.8988(16) 0.8449(6) 0.0773(10) 0.071(3) Uani 1 1 d D U . . .
C21 C 0.8794(19) 0.9040(7) 0.1423(10) 0.081(4) Uani 1 1 d D U . . .
H21A H 0.8967 0.9457 0.1113 0.121 Uiso 1 1 calc GR . . . .
H21B H 0.9471 0.9000 0.2092 0.121 Uiso 1 1 calc GR . . . .
H21C H 0.7820 0.9039 0.1477 0.121 Uiso 1 1 calc GR . . . .
C22A C 1.049(2) 0.8293(13) 0.078(2) 0.078(6) Uani 0.629(13) 1 d D U P A 1
H22A H 1.0485 0.7902 0.0360 0.117 Uiso 0.629(13) 1 calc GR . P A 1
H22B H 1.1063 0.8200 0.1467 0.117 Uiso 0.629(13) 1 calc GR . P A 1
H22C H 1.0887 0.8674 0.0517 0.117 Uiso 0.629(13) 1 calc GR . P A 1
C22B C 0.290(4) 0.6356(19) -0.1269(16) 0.068(8) Uani 0.371(13) 1 d D U P A 2
H22D H 0.3692 0.6239 -0.1533 0.102 Uiso 0.371(13) 1 calc GR . P A 2
H22E H 0.2299 0.6691 -0.1702 0.102 Uiso 0.371(13) 1 calc GR . P A 2
H22F H 0.2333 0.5958 -0.1248 0.102 Uiso 0.371(13) 1 calc GR . P A 2

loop_
_atom_site_aniso_label
_atom_site_aniso_U_11
_atom_site_aniso_U_22
_atom_site_aniso_U_33
_atom_site_aniso_U_23
_atom_site_aniso_U_13
_atom_site_aniso_U_12
Ir1 0.0782(4) 0.0241(2) 0.0503(3) -0.0116(2) 0.0535(3) -0.0143(2)
Cl1 0.111(7) 0.035(3) 0.077(5) -0.014(3) 0.079(5) -0.012(4)
Cl1A 0.047(5) 0.025(3) 0.037(5) 0.000(3) 0.032(4) 0.005(4)
P1 0.0654(18) 0.0236(12) 0.0444(15) -0.0025(11) 0.0431(14) -0.0038(12)
P2 0.072(2) 0.0226(12) 0.0413(15) -0.0076(11) 0.0412(15) -0.0099(12)
O1 0.060(5) 0.026(3) 0.050(4) -0.008(3) 0.040(4) -0.002(3)
O2 0.080(5) 0.028(3) 0.067(5) -0.010(3) 0.060(5) -0.013(3)
O3 0.067(5) 0.026(3) 0.047(4) -0.013(3) 0.044(4) -0.017(3)
C1 0.045(5) 0.028(4) 0.034(5) -0.008(3) 0.027(5) -0.005(3)
C2 0.057(6) 0.025(4) 0.046(6) -0.008(4) 0.037(5) -0.007(4)
C3 0.038(5) 0.028(4) 0.023(4) -0.006(3) 0.018(4) -0.008(3)
C4 0.059(6) 0.027(4) 0.044(5) -0.009(3) 0.039(5) -0.009(4)
C5 0.049(5) 0.027(4) 0.031(5) -0.008(3) 0.025(4) -0.011(3)
C6 0.065(6) 0.025(4) 0.043(5) -0.009(3) 0.041(5) -0.010(3)
C7 0.071(6) 0.035(5) 0.048(5) 0.002(4) 0.035(4) 0.004(4)
C8 0.093(9) 0.041(6) 0.043(6) 0.002(5) 0.033(6) 0.009(6)
C9 0.082(7) 0.078(10) 0.104(10) -0.012(8) 0.031(6) 0.016(6)
C10 0.100(9) 0.040(5) 0.063(8) 0.003(5) 0.049(7) -0.005(5)
C11 0.080(6) 0.079(7) 0.067(6) -0.011(5) 0.026(5) 0.013(4)
C12 0.064(8) 0.112(11) 0.064(7) -0.024(7) 0.014(6) 0.020(7)
C13A 0.080(13) 0.068(10) 0.060(8) -0.012(7) 0.020(8) 0.008(8)
C13B 0.077(16) 0.051(10) 0.054(11) -0.014(8) 0.022(10) 0.012(10)
C14 0.051(10) 0.070(8) 0.048(10) -0.003(7) 0.016(8) 0.013(6)
C14A 0.106(11) 0.046(14) 0.063(13) -0.023(10) 0.016(10) 0.004(9)
C15 0.062(6) 0.045(5) 0.049(5) 0.007(4) 0.038(5) 0.004(4)
C16 0.086(9) 0.057(7) 0.067(8) 0.016(6) 0.054(7) 0.017(6)
C17 0.074(7) 0.042(6) 0.083(9) 0.019(6) 0.050(6) 0.008(5)
C18 0.073(8) 0.115(11) 0.063(6) -0.008(6) 0.033(6) 0.009(7)
C19A 0.092(7) 0.053(7) 0.050(7) -0.019(5) 0.032(6) 0.006(5)
C19B 0.082(7) 0.066(8) 0.076(9) -0.017(6) 0.034(6) 0.010(6)
C20 0.101(6) 0.055(6) 0.052(5) -0.013(4) 0.014(5) 0.014(5)
C21 0.106(10) 0.069(7) 0.051(7) -0.025(6) -0.003(7) 0.029(6)
C22A 0.093(8) 0.059(13) 0.079(14) -0.016(11) 0.019(7) 0.006(7)
C22B 0.095(15) 0.060(16) 0.056(9) 0.001(9) 0.033(8) -0.008(12)

loop_
_atom_type_symbol
_atom_type_description
_atom_type_scat_dispersion_real
_atom_type_scat_dispersion_imag
_atom_type_scat_source
C C 0.0181 0.0091 'International Tables Vol C Tables 4.2.6.8 and 6.1.1.4'
H H 0.0000 0.0000 'International Tables Vol C Tables 4.2.6.8 and 6.1.1.4'
Cl Cl 0.3639 0.7018 'International Tables Vol C Tables 4.2.6.8 and 6.1.1.4'
Ir Ir -4.7710 6.5667 'International Tables Vol C Tables 4.2.6.8 and 6.1.1.4'
O O 0.0492 0.0322 'International Tables Vol C Tables 4.2.6.8 and 6.1.1.4'
P P 0.2955 0.4335 'International Tables Vol C Tables 4.2.6.8 and 6.1.1.4'

loop_
_geom_angle_atom_site_label_1
_geom_angle_atom_site_label_2
_geom_angle_atom_site_label_3
_geom_angle
P1 Ir1 Cl1 102.23(17)
P1 Ir1 Cl1A 98.0(2)
P2 Ir1 Cl1 97.86(17)
P2 Ir1 Cl1A 102.2(2)
P2 Ir1 P1 159.58(9)
C6 Ir1 Cl1 174.2(5)
C6 Ir1 Cl1A 167.7(5)
C6 Ir1 P1 80.0(3)
C6 Ir1 P2 79.6(3)
C6 Ir1 C19B 89.4(11)
C19A Ir1 Cl1 84.6(6)
C19A Ir1 P1 114.7(5)
C19A Ir1 P2 63.4(5)
C19A Ir1 C6 89.7(7)
C19B Ir1 Cl1A 80.2(11)
C19B Ir1 P1 50.8(10)
C19B Ir1 P2 130.6(9)
O2 P1 Ir1 104.9(3)
O2 P1 C7 101.0(4)
O2 P1 C11 101.8(5)
C7 P1 Ir1 126.8(4)
C11 P1 Ir1 107.6(5)
C11 P1 C7 111.3(6)
O3 P2 Ir1 105.3(3)
O3 P2 C15 100.6(4)
O3 P2 C20 103.3(5)
C15 P2 Ir1 130.5(4)
C20 P2 Ir1 95.8(5)
C20 P2 C15 118.2(6)
C1 O1 H1 109.5
C4 O2 P1 115.1(6)
C5 O3 P2 114.6(6)
O1 C1 C2 116.9(8)
O1 C1 C3 121.7(8)
C3 C1 C2 121.3(9)
C1 C2 H2 121.0
C1 C2 C4 118.0(9)
C4 C2 H2 121.0
C1 C3 H3 121.1
C5 C3 C1 117.8(9)
C5 C3 H3 121.1
O2 C4 C6 118.1(8)
C2 C4 O2 118.7(9)
C2 C4 C6 123.1(9)
C3 C5 O3 118.0(8)
C6 C5 O3 117.8(8)
C6 C5 C3 124.1(9)
C4 C6 Ir1 121.9(7)
C5 C6 Ir1 122.6(7)
C5 C6 C4 115.6(9)
C8 C7 P1 108.3(8)
C8 C7 C9 108.8(11)
C8 C7 C10 111.7(10)
C9 C7 P1 106.5(9)
C9 C7 C10 108.2(11)
C10 C7 P1 113.1(9)
C7 C8 H8A 109.5
C7 C8 H8B 109.5
C7 C8 H8C 109.5
H8A C8 H8B 109.5
H8A C8 H8C 109.5
H8B C8 H8C 109.5
C7 C9 H9A 109.5
C7 C9 H9B 109.5
C7 C9 H9C 109.5
H9A C9 H9B 109.5
H9A C9 H9C 109.5
H9B C9 H9C 109.5
C7 C10 H10A 109.5
C7 C10 H10B 109.5
C7 C10 H10C 109.5
H10A C10 H10B 109.5
H10A C10 H10C 109.5
H10B C10 H10C 109.5
C12 C11 P1 114.0(10)
C12 C11 C13A 103.2(12)
C12 C11 C14 108.5(14)
C12 C11 C19B 108.1(18)
C13A C11 P1 113.1(13)
C13A C11 C14 101.9(12)
C14 C11 P1 114.8(11)
C19B C11 P1 66.5(18)
C22B C11 P1 121.4(17)
C22B C11 C12 124.5(18)
C22B C11 C19B 96(2)
C11 C12 H12A 109.5
C11 C12 H12B 109.5
C11 C12 H12C 109.5
H12A C12 H12B 109.5
H12A C12 H12C 109.5
H12B C12 H12C 109.5
C11 C13A H13A 109.5
C11 C13A H13B 109.5
C11 C13A H13C 109.5
H13A C13A H13B 109.5
H13A C13A H13C 109.5
H13B C13A H13C 109.5
H13D C13B H13E 109.5
H13D C13B H13F 109.5
H13E C13B H13F 109.5
C20 C13B H13D 109.5
C20 C13B H13E 109.5
C20 C13B H13F 109.5
C11 C14 H14A 109.5
C11 C14 H14B 109.5
C11 C14 H14C 109.5
H14A C14 H14B 109.5
H14A C14 H14C 109.5
H14B C14 H14C 109.5
H14D C14A H14E 109.5
H14D C14A H14F 109.5
H14E C14A H14F 109.5
C20 C14A H14D 109.5
C20 C14A H14E 109.5
C20 C14A H14F 109.5
C16 C15 P2 108.9(7)
C16 C15 C17 110.5(10)
C16 C15 C18 109.5(11)
C17 C15 P2 111.3(8)
C18 C15 P2 107.9(9)
C18 C15 C17 108.6(11)
C15 C16 H16A 109.5
C15 C16 H16B 109.5
C15 C16 H16C 109.5
H16A C16 H16B 109.5
H16A C16 H16C 109.5
H16B C16 H16C 109.5
C15 C17 H17A 109.5
C15 C17 H17B 109.5
C15 C17 H17C 109.5
H17A C17 H17B 109.5
H17A C17 H17C 109.5
H17B C17 H17C 109.5
C15 C18 H18A 109.5
C15 C18 H18B 109.5
C15 C18 H18C 109.5
H18A C18 H18B 109.5
H18A C18 H18C 109.5
H18B C18 H18C 109.5
Ir1 C19A H19A 108.3
Ir1 C19A H19B 108.3
H19A C19A H19B 107.4
C20 C19A Ir1 115.8(14)
C20 C19A H19A 108.3
C20 C19A H19B 108.3
Ir1 C19B H19C 104.3
Ir1 C19B H19D 104.3
C11 C19B Ir1 132(3)
C11 C19B H19C 104.3
C11 C19B H19D 104.3
H19C C19B H19D 105.6
C13B C20 P2 130.2(17)
C13B C20 C14A 102.2(16)
C13B C20 C21 106.6(14)
C14A C20 P2 101.6(17)
C19A C20 P2 82.8(11)
C21 C20 P2 112.4(10)
C21 C20 C14A 98.4(17)
C21 C20 C19A 109.3(12)
C22A C20 P2 119.3(13)
C22A C20 C19A 111.3(16)
C22A C20 C21 116.5(14)
C20 C21 H21A 109.5
C20 C21 H21B 109.5
C20 C21 H21C 109.5
H21A C21 H21B 109.5
H21A C21 H21C 109.5
H21B C21 H21C 109.5
C20 C22A H22A 109.5
C20 C22A H22B 109.5
C20 C22A H22C 109.5
H22A C22A H22B 109.5
H22A C22A H22C 109.5
H22B C22A H22C 109.5
C11 C22B H22D 109.5
C11 C22B H22E 109.5
C11 C22B H22F 109.5
H22D C22B H22E 109.5
H22D C22B H22F 109.5
H22E C22B H22F 109.5

loop_
_geom_bond_atom_site_label_1
_geom_bond_atom_site_label_2
_geom_bond_distance
Ir1 Cl1 2.420(6)
Ir1 Cl1A 2.520(8)
Ir1 P1 2.278(3)
Ir1 P2 2.267(3)
Ir1 C6 1.997(9)
Ir1 C19A 1.98(2)
Ir1 C19B 2.07(4)
P1 O2 1.650(7)
P1 C7 1.846(12)
P1 C11 1.830(15)
P2 O3 1.652(7)
P2 C15 1.841(12)
P2 C20 1.799(15)
O1 H1 0.8400
O1 C1 1.372(11)
O2 C4 1.389(11)
O3 C5 1.390(11)
C1 C2 1.388(13)
C1 C3 1.383(13)
C2 H2 0.9500
C2 C4 1.389(13)
C3 H3 0.9500
C3 C5 1.381(13)
C4 C6 1.394(14)
C5 C6 1.381(13)
C7 C8 1.519(11)
C7 C9 1.519(13)
C7 C10 1.524(11)
C8 H8A 0.9800
C8 H8B 0.9800
C8 H8C 0.9800
C9 H9A 0.9800
C9 H9B 0.9800
C9 H9C 0.9800
C10 H10A 0.9800
C10 H10B 0.9800
C10 H10C 0.9800
C11 C12 1.508(12)
C11 C13A 1.513(14)
C11 C14 1.556(13)
C11 C19B 1.565(10)
C11 C22B 1.471(15)
C12 H12A 0.9800
C12 H12B 0.9800
C12 H12C 0.9800
C13A H13A 0.9800
C13A H13B 0.9800
C13A H13C 0.9800
C13B H13D 0.9800
C13B H13E 0.9800
C13B H13F 0.9800
C13B C20 1.497(15)
C14 H14A 0.9800
C14 H14B 0.9800
C14 H14C 0.9800
C14A H14D 0.9800
C14A H14E 0.9800
C14A H14F 0.9800
C14A C20 1.574(15)
C15 C16 1.525(11)
C15 C17 1.527(11)
C15 C18 1.527(12)
C16 H16A 0.9800
C16 H16B 0.9800
C16 H16C 0.9800
C17 H17A 0.9800
C17 H17B 0.9800
C17 H17C 0.9800
C18 H18A 0.9800
C18 H18B 0.9800
C18 H18C 0.9800
C19A H19A 0.9900
C19A H19B 0.9900
C19A C20 1.591(10)
C19B H19C 0.9900
C19B H19D 0.9900
C20 C21 1.541(12)
C20 C22A 1.499(14)
C21 H21A 0.9800
C21 H21B 0.9800
C21 H21C 0.9800
C22A H22A 0.9800
C22A H22B 0.9800
C22A H22C 0.9800
C22B H22D 0.9800
C22B H22E 0.9800
C22B H22F 0.9800

loop_
_geom_torsion_atom_site_label_1
_geom_torsion_atom_site_label_2
_geom_torsion_atom_site_label_3
_geom_torsion_atom_site_label_4
_geom_torsion
Ir1 P1 O2 C4 0.9(9)
Ir1 P1 C7 C8 53.1(10)
Ir1 P1 C7 C9 -63.8(9)
Ir1 P1 C7 C10 177.5(7)
Ir1 P1 C11 C12 -87.2(11)
Ir1 P1 C11 C13A 30.3(10)
Ir1 P1 C11 C14 146.7(10)
Ir1 P1 C11 C19B 12.9(16)
Ir1 P1 C11 C22B 96(2)
Ir1 P2 O3 C5 -1.6(8)
Ir1 P2 C15 C16 51.6(10)
Ir1 P2 C15 C17 173.7(7)
Ir1 P2 C15 C18 -67.2(9)
Ir1 P2 C20 C13B 41.5(16)
Ir1 P2 C20 C14A 158.6(15)
Ir1 P2 C20 C19A 10.8(9)
Ir1 P2 C20 C21 -97.2(11)
Ir1 P2 C20 C22A 121.2(14)
Ir1 C19A C20 P2 -13.7(10)
Ir1 C19A C20 C21 97.6(13)
Ir1 C19A C20 C22A -132.4(15)
P1 O2 C4 C2 176.6(9)
P1 O2 C4 C6 0.0(15)
P1 C11 C19B Ir1 -18(2)
P2 O3 C5 C3 -177.6(8)
P2 O3 C5 C6 1.4(14)
O1 C1 C2 C4 -178.1(11)
O1 C1 C3 C5 179.1(10)
O2 P1 C7 C8 171.3(9)
O2 P1 C7 C9 54.5(9)
O2 P1 C7 C10 -64.3(9)
O2 P1 C11 C12 162.7(11)
O2 P1 C11 C13A -79.7(10)
O2 P1 C11 C14 36.7(12)
O2 P1 C11 C19B -97.1(16)
O2 P1 C11 C22B -14(2)
O2 C4 C6 Ir1 -1.1(17)
O2 C4 C6 C5 178.9(11)
O3 P2 C15 C16 172.5(9)
O3 P2 C15 C17 -65.4(9)
O3 P2 C15 C18 53.7(9)
O3 P2 C20 C13B -65.8(17)
O3 P2 C20 C14A 51.3(15)
O3 P2 C20 C19A -96.5(9)
O3 P2 C20 C21 155.5(10)
O3 P2 C20 C22A 13.9(15)
O3 C5 C6 Ir1 -0.4(16)
O3 C5 C6 C4 179.6(11)
C1 C2 C4 O2 -179.5(11)
C1 C2 C4 C6 -3.0(19)
C1 C3 C5 O3 -180.0(10)
C1 C3 C5 C6 1.0(17)
C2 C1 C3 C5 -1.6(17)
C2 C4 C6 Ir1 -177.6(10)
C2 C4 C6 C5 2.4(19)
C3 C1 C2 C4 2.5(18)
C3 C5 C6 Ir1 178.6(9)
C3 C5 C6 C4 -1.4(18)
C7 P1 O2 C4 -132.2(9)
C7 P1 C11 C12 55.8(12)
C7 P1 C11 C13A 173.4(9)
C7 P1 C11 C14 -70.3(12)
C7 P1 C11 C19B 156.0(16)
C7 P1 C11 C22B -121(2)
C11 P1 O2 C4 113.0(10)
C11 P1 C7 C8 -81.2(10)
C11 P1 C7 C9 162.0(9)
C11 P1 C7 C10 43.2(10)
C12 C11 C19B Ir1 91(3)
C15 P2 O3 C5 -139.1(8)
C15 P2 C20 C13B -175.8(16)
C15 P2 C20 C14A -58.7(15)
C15 P2 C20 C19A 153.5(9)
C15 P2 C20 C21 45.5(12)
C15 P2 C20 C22A -96.1(15)
C20 P2 O3 C5 98.3(9)
C20 P2 C15 C16 -75.9(10)
C20 P2 C15 C17 46.1(10)
C20 P2 C15 C18 165.2(8)
C22B C11 C19B Ir1 -140(3)
